data_1541951
loop_
_publ_author_name
'Blattner, H.'
'Graenicher, H.'
'Kaenzig, W.'
'Merz, W.'

_publ_section_title
;
 Die Kristallstruktur des hexagonalen und rhombischen
 Barium-Platinat-Titanats
;
_journal_name_full 'Helvetica Physica Acta'
_journal_page_first 341
_journal_page_last 354
_journal_volume 21
_journal_year 1948
_chemical_formula_sum 'Ba O3 Pt0.25 Ti0.75'
_chemical_name_systematic 'Ba (Ti0.75 Pt0.25) O3'
_space_group_IT_number 194
_symmetry_space_group_name_Hall '-P 6c 2c'
_symmetry_space_group_name_H-M 'P 63/m m c'
_cell_angle_alpha 90
_cell_angle_beta 90
_cell_angle_gamma 120
_cell_formula_units_Z 6
_cell_length_a 5.706
_cell_length_b 5.706
_cell_length_c 14.02
_cell_volume 395.314
_citation_journal_id_ASTM HPACAK
_cod_data_source_file Blattner_HPACAK_1948_157.cif
_cod_data_source_block Ba1O3Pt0.25Ti0.75
_cod_original_formula_sum 'Ba1 O3 Pt0.25 Ti0.75'
_cod_database_code 1541951

loop_
_symmetry_equiv_pos_as_xyz
x,y,z
x-y,x,z+1/2
-y,x-y,z
-x,-y,z+1/2
-x+y,-x,z
y,-x+y,z+1/2
-y,-x,-z+1/2
x-y,-y,-z
x,x-y,-z+1/2
y,x,-z
-x+y,y,-z+1/2
-x,-x+y,-z
-x,-y,-z
-x+y,-x,-z-1/2
y,-x+y,-z
x,y,-z-1/2
x-y,x,-z
-y,x-y,-z-1/2
y,x,z-1/2
-x+y,y,z
-x,-x+y,z-1/2
-y,-x,z
x-y,-y,z-1/2
x,x-y,z

loop_
_atom_site_label
_atom_site_type_symbol
_atom_site_fract_x
_atom_site_fract_y
_atom_site_fract_z
_atom_site_occupancy
_atom_site_U_iso_or_equiv
Ti1 Ti+4 0.3333 0.6667 0.15 0.75 0.0
Pt1 Pt+4 0 0 0 0.25 0.0
Ba1 Ba+2 0.3333 0.6667 -0.094 1 0.0
O2 O-2 0.16667 0.33334 0.075 1 0.0
O1 O-2 0 0.5 0.25 1 0.0
Ba2 Ba+2 0 0 0.25 1 0.0
Ti2 Ti+4 0 0 0 0.75 0.0
Pt2 Pt+4 0.3333 0.6667 0.15 0.25 0.0
